data_7045290
loop_
_publ_author_name
'Cook, Brian J.'
'Chen, Chun-Hsing'
'Pink, Maren'
'Caulton, Kenneth G.'

_publ_section_title
;
 Dehydrohalogenation of proton responsive complexes: versatile aggregation
 via pyrazolate pincer ligand arms.
;
_journal_issue 6
_journal_name_full 'Dalton transactions (Cambridge, England : 2003)'
_journal_page_first 2052
_journal_page_last 2060
_journal_paper_doi 10.1039/c7dt04253a
_journal_volume 47
_journal_year 2018
_chemical_formula_moiety 'C138.00 H164 Co5 N30'
_chemical_formula_sum 'C138 H164 Co5 N30'
_chemical_formula_weight 2537.69
_space_group_IT_number 15
_space_group_name_Hall '-C 2yc'
_space_group_name_H-M_alt 'C 1 2/c 1'
_symmetry_cell_setting monoclinic
_symmetry_space_group_name_Hall '-C 2yc'
_symmetry_space_group_name_H-M 'C 1 2/c 1'
_atom_sites_solution_hydrogens difmap
_atom_sites_solution_primary other
_audit_creation_date 14-04-14
_audit_creation_method CRYSTALS_ver_14.40
_audit_update_record
;
2018-01-05 deposited with the CCDC.
2018-01-08 downloaded from the CCDC.
;
_cell_angle_alpha 90
_cell_angle_beta 105.412(3)
_cell_angle_gamma 90
_cell_formula_units_Z 4
_cell_length_a 39.4116(19)
_cell_length_b 16.2047(9)
_cell_length_c 22.1375(11)
_cell_measurement_reflns_used 9964
_cell_measurement_temperature 150
_cell_measurement_theta_max 14
_cell_measurement_theta_min 3
_cell_volume 13629.8(12)
_computing_cell_refinement 'Apex2 (Bruker AXS, 2006)'
_computing_data_collection 'Apex2 (Bruker AXS, 2006)'
_computing_data_reduction 'Apex2 (Bruker AXS, 2006)'
_computing_molecular_graphics 'CAMERON (Watkin et al., 1996)'
_computing_publication_material 'CRYSTALS (Betteridge et al., 2003)'
_computing_structure_refinement 'CRYSTALS (Betteridge et al., 2003)'
_computing_structure_solution 'Superflip (Palatinus & Chapuis, 2007)'
_diffrn_ambient_temperature 150
_diffrn_measured_fraction_theta_full 0.998
_diffrn_measured_fraction_theta_max 0.998
_diffrn_measurement_device Area
_diffrn_measurement_device_type 'Bruker Kappa Apex2'
_diffrn_measurement_method '\f & \w scans'
_diffrn_radiation_monochromator graphite
_diffrn_radiation_type 'Mo K\a'
_diffrn_radiation_wavelength 0.71073
_diffrn_reflns_av_R_equivalents 0.053
_diffrn_reflns_limit_h_max 45
_diffrn_reflns_limit_h_min -46
_diffrn_reflns_limit_k_max 19
_diffrn_reflns_limit_k_min 0
_diffrn_reflns_limit_l_max 26
_diffrn_reflns_limit_l_min 0
_diffrn_reflns_number 12068
_diffrn_reflns_theta_full 25.058
_diffrn_reflns_theta_max 25.058
_diffrn_reflns_theta_min 1.366
_diffrn_standards_number 0
_exptl_absorpt_coefficient_mu 0.655
_exptl_absorpt_correction_T_max 0.95
_exptl_absorpt_correction_T_min 0.90
_exptl_absorpt_correction_type numerical
_exptl_absorpt_process_details 'SADABS, R. Blessing; 1995'
_exptl_crystal_colour orange
_exptl_crystal_density_diffrn 1.237
_exptl_crystal_density_method 'not measured'
_exptl_crystal_description plate
_exptl_crystal_F_000 5348.002
_exptl_crystal_size_max 0.380
_exptl_crystal_size_mid 0.166
_exptl_crystal_size_min 0.072
_refine_diff_density_max 1.55
_refine_diff_density_min -0.94
_refine_ls_extinction_method None
_refine_ls_goodness_of_fit_ref 0.9681
_refine_ls_hydrogen_treatment mixed
_refine_ls_matrix_type full
_refine_ls_number_parameters 792
_refine_ls_number_reflns 12018
_refine_ls_number_restraints 222
_refine_ls_R_factor_all 0.1044
_refine_ls_R_factor_gt 0.0691
_refine_ls_shift/su_max 0.0496745
_refine_ls_shift/su_mean 0.0011523
_refine_ls_structure_factor_coef Fsqd
_refine_ls_weighting_details
;
 Method= Modified Sheldrick 
 w=1/[\s^2^(F^2^) + ( 0.07P)^2^ +*****P] 
 ,where P=(max(Fo^2^,0) + 2Fc^2^)/3 
;
_refine_ls_weighting_scheme calc
_refine_ls_wR_factor_all 0.1863
_refine_ls_wR_factor_gt 0.1708
_refine_ls_wR_factor_ref 0.1863
_reflns_limit_h_max 45
_reflns_limit_h_min -46
_reflns_limit_k_max 19
_reflns_limit_k_min 0
_reflns_limit_l_max 26
_reflns_limit_l_min 0
_reflns_number_gt 8061
_reflns_number_total 12068
_reflns_threshold_expression I>2.0\s(I)
_oxford_diffrn_Wilson_B_factor 2.61
_oxford_diffrn_Wilson_scale 1127.41
_oxford_refine_ls_r_factor_ref 0.1044
_oxford_refine_ls_scale 0.037818(5)
_oxford_reflns_number_all 12018
_oxford_reflns_threshold_expression_ref I>0.0\s(I)
_oxford_structure_analysis_title 'mo_14019_0m in C2/c'
_cod_data_source_file c7dt04253a2.cif
_cod_data_source_block 14019
_cod_depositor_comments
;
The following automatic conversions were performed:

'_atom_sites_solution_primary' value 'Other' changed to 'other'
according to
/home/data/users/saulius/crontab/automatic-downloads/rss-feeds/RSC/lib/dictionaries/cif_core.dic
dictionary named 'cif_core.dic' version 2.4.2 from 2011-04-26.

Automatic conversion script
Id: cif_fix_values 4973 2017-02-22 13:04:09Z antanas 

 Adding full bibliography for 7045287--7045291.cif.
;
_cod_original_sg_symbol_H-M 'C 2/c '
_cod_original_formula_sum 'C138.00 H164 Co5 N30'
_cod_database_code 7045290

loop_
_symmetry_equiv_pos_as_xyz
x,y,z
-x,-y,-z
x+1/2,y+1/2,z
-x+1/2,-y+1/2,-z
x,-y,z+1/2
-x,y,-z+1/2
x+1/2,-y+1/2,z+1/2
-x+1/2,y+1/2,-z+1/2

loop_
_atom_site_label
_atom_site_type_symbol
_atom_site_fract_x
_atom_site_fract_y
_atom_site_fract_z
_atom_site_U_iso_or_equiv
_atom_site_occupancy
_atom_site_adp_type
_atom_site_refinement_flags_posn
_atom_site_refinement_flags_adp
_atom_site_refinement_flags_occupancy
_atom_site_disorder_assembly
_atom_site_disorder_group
Co1 Co 0.646085(17) 0.82032(4) 0.35377(3) 0.0338 1.0000 Uani . . . . .
Co2 Co 0.649157(18) 0.98113(4) 0.45942(3) 0.0361 1.0000 Uani . . . . .
Co3 Co 0.5000 0.77805(6) 0.2500 0.0314 1.0000 Uani S T . . .
N1 N 0.59563(11) 0.6600(3) 0.2963(2) 0.0378 1.0000 Uani . . . . .
N2 N 0.62184(10) 0.7148(3) 0.30033(18) 0.0336 1.0000 Uani . . . . .
N3 N 0.67628(11) 0.8020(3) 0.29216(19) 0.0368 1.0000 Uani . . . . .
N4 N 0.68106(10) 0.9215(3) 0.36895(18) 0.0359 1.0000 Uani . . . . .
N5 N 0.68571(11) 0.9897(3) 0.40572(18) 0.0355 1.0000 Uani . . . . .
N6 N 0.66988(11) 0.7854(3) 0.44359(19) 0.0392 1.0000 Uani . . . . .
N7 N 0.66585(11) 0.8520(3) 0.47873(18) 0.0400 1.0000 Uani . . . . .
N8 N 0.66821(11) 0.9699(3) 0.55653(19) 0.0414 1.0000 Uani . . . . .
N9 N 0.64242(11) 1.0987(3) 0.4883(2) 0.0417 1.0000 Uani . . . . .
N10 N 0.63080(12) 1.1717(3) 0.4603(2) 0.0455 1.0000 Uani . . . . .
N11 N 0.60118(11) 0.9384(3) 0.40239(19) 0.0395 1.0000 Uani . . . . .
N12 N 0.60503(10) 0.8970(3) 0.35038(18) 0.0351 1.0000 Uani . . . . .
N13 N 0.54049(10) 0.8229(2) 0.21596(18) 0.0321 1.0000 Uani . . . . .
N14 N 0.48317(10) 0.7326(3) 0.16550(19) 0.0357 1.0000 Uani . . . . .
N15 N 0.45408(11) 0.6926(3) 0.1304(2) 0.0418 1.0000 Uani . . . . .
C1 C 0.59616(11) 0.5982(3) 0.2547(2) 0.0403 1.0000 Uani D . . . .
C2 C 0.62386(13) 0.6167(3) 0.2296(2) 0.0424 1.0000 Uani . . . . .
C3 C 0.63908(13) 0.6880(3) 0.2591(2) 0.0372 1.0000 Uani . . . . .
C4 C 0.67035(13) 0.7344(3) 0.2553(2) 0.0375 1.0000 Uani . . . . .
C5 C 0.69354(15) 0.7128(3) 0.2202(2) 0.0438 1.0000 Uani . . . . .
C6 C 0.72341(15) 0.7605(4) 0.2263(3) 0.0510 1.0000 Uani . . . . .
C7 C 0.72979(15) 0.8285(4) 0.2649(3) 0.0466 1.0000 Uani . . . . .
C8 C 0.70495(13) 0.8493(3) 0.2969(2) 0.0378 1.0000 Uani . . . . .
C9 C 0.70611(13) 0.9199(3) 0.3380(2) 0.0360 1.0000 Uani . . . . .
C10 C 0.72783(13) 0.9888(3) 0.3549(2) 0.0369 1.0000 Uani . . . . .
C11 C 0.71432(13) 1.0313(3) 0.3973(2) 0.0342 1.0000 Uani . . . . .
C12 C 0.57029(10) 0.5276(2) 0.2404(2) 0.0510 1.0000 Uani D . . . .
C13 C 0.5865(3) 0.4518(7) 0.2764(11) 0.099(11) 0.240(12) Uiso D . P 1 3
C14 C 0.5607(6) 0.5088(13) 0.1709(4) 0.15(2) 0.240(12) Uiso D . P 1 3
C15 C 0.5373(4) 0.5505(8) 0.2592(13) 0.093(11) 0.240(12) Uiso D . P 1 3
C16 C 0.72760(13) 1.1130(3) 0.4281(2) 0.0376 1.0000 Uani . . . . .
C17 C 0.76380(15) 1.1314(4) 0.4183(3) 0.0518 1.0000 Uani . . . . .
C18 C 0.73123(15) 1.1118(3) 0.4987(3) 0.0473 1.0000 Uani . . . . .
C19 C 0.70196(17) 1.1821(4) 0.3977(3) 0.0580 1.0000 Uani . . . . .
C20 C 0.68763(14) 0.7252(4) 0.4827(3) 0.0455 1.0000 Uani . . . . .
C21 C 0.69443(14) 0.7546(4) 0.5437(2) 0.0453 1.0000 Uani . . . . .
C22 C 0.68032(14) 0.8330(3) 0.5391(2) 0.0413 1.0000 Uani . . . . .
C23 C 0.68092(14) 0.8992(4) 0.5838(2) 0.0439 1.0000 Uani . . . . .
C24 C 0.69312(18) 0.8931(4) 0.6490(3) 0.0621 1.0000 Uani . . . . .
C25 C 0.69118(19) 0.9638(5) 0.6834(3) 0.0681 1.0000 Uani . . . . .
C26 C 0.67843(17) 1.0365(4) 0.6547(3) 0.0586 1.0000 Uani . . . . .
C27 C 0.66700(14) 1.0393(4) 0.5898(2) 0.0443 1.0000 Uani . . . . .
C28 C 0.65286(14) 1.1107(3) 0.5511(2) 0.0423 1.0000 Uani . . . . .
C29 C 0.64848(15) 1.1924(4) 0.5643(3) 0.0484 1.0000 Uani . . . . .
C30 C 0.63443(15) 1.2293(4) 0.5060(3) 0.0481 1.0000 Uani . . . . .
C31 C 0.70032(19) 0.6453(4) 0.4606(3) 0.0685 1.0000 Uani . U . . .
C32 C 0.7152(2) 0.6642(5) 0.4022(4) 0.0854 1.0000 Uani . U . . .
C33 C 0.6728(3) 0.5896(5) 0.4318(5) 0.1245 1.0000 Uani . U . . .
C34 C 0.7312(2) 0.6149(5) 0.5078(4) 0.0943 1.0000 Uani . U . . .
C35 C 0.62281(17) 1.3172(4) 0.4892(3) 0.0570 1.0000 Uani . . . . .
C36 C 0.6416(2) 1.3518(4) 0.4426(3) 0.0716 1.0000 Uani . . . . .
C37 C 0.58330(19) 1.3174(5) 0.4579(4) 0.0811 1.0000 Uani . . . . .
C38 C 0.6314(2) 1.3701(4) 0.5486(3) 0.0744 1.0000 Uani . . . . .
C39 C 0.56671(14) 0.9586(4) 0.3924(3) 0.0497 1.0000 Uani . . . . .
C40 C 0.54810(14) 0.9320(4) 0.3331(3) 0.0457 1.0000 Uani . . . . .
C41 C 0.57302(12) 0.8949(3) 0.3086(2) 0.0355 1.0000 Uani . . . . .
C42 C 0.56976(12) 0.8657(3) 0.2446(2) 0.0346 1.0000 Uani . . . . .
C43 C 0.59500(13) 0.8857(3) 0.2139(2) 0.0407 1.0000 Uani . . . . .
C44 C 0.59090(14) 0.8598(4) 0.1536(3) 0.0473 1.0000 Uani . . . . .
C45 C 0.56168(14) 0.8147(4) 0.1240(2) 0.0470 1.0000 Uani . . . . .
C46 C 0.53669(13) 0.7971(3) 0.1558(2) 0.0377 1.0000 Uani . . . . .
C47 C 0.50487(13) 0.7503(3) 0.1287(2) 0.0399 1.0000 Uani . . . . .
C48 C 0.48984(15) 0.7223(4) 0.0688(3) 0.0548 1.0000 Uani . . . . .
C49 C 0.45834(12) 0.6867(4) 0.0716(2) 0.0527 1.0000 Uani D . . . .
C50 C 0.55038(16) 0.9995(5) 0.4389(3) 0.0709 1.0000 Uani . . . . .
C51 C 0.5715(2) 0.9797(6) 0.5063(3) 0.0877 1.0000 Uani . . . . .
C52 C 0.5483(2) 1.0912(6) 0.4303(4) 0.1087 1.0000 Uani . U . . .
C53 C 0.51245(19) 0.9677(7) 0.4279(4) 0.1107 1.0000 Uani . U . . .
C54 C 0.42975(11) 0.6526(3) 0.0179(2) 0.0739 1.0000 Uani D . . . .
C55 C 0.3989(4) 0.6246(17) 0.0414(4) 0.115(11) 0.285(14) Uiso D . P 1 5
C56 C 0.4439(3) 0.5794(13) -0.0112(9) 0.110(13) 0.285(14) Uiso D . P 1 5
C57 C 0.4175(6) 0.7186(8) -0.0314(7) 0.127(12) 0.285(14) Uiso D . P 1 5
C58 C 0.6691(3) 0.6642(5) 0.7268(9) 0.107(7) 0.342(18) Uiso D . P 1 7
C59 C 0.6700(2) 0.6119(6) 0.6795(6) 0.099(7) 0.342(18) Uiso D . P 1 7
C60 C 0.68634(15) 0.5373(3) 0.6919(3) 0.0736 1.0000 Uani D . . . .
C61 C 0.7031(2) 0.5164(7) 0.7527(5) 0.092(9) 0.342(18) Uiso D . P 1 7
C62 C 0.7022(3) 0.5682(12) 0.8006(4) 0.094(9) 0.342(18) Uiso D . P 1 7
C63 C 0.6851(4) 0.6417(10) 0.7877(8) 0.079(8) 0.342(18) Uiso D . P 1 7
C64 C 0.6065(4) 0.8593(12) 0.7953(4) 0.108(5) 0.590(16) Uiso D . P 1 2
C65 C 0.6220(2) 0.8963(7) 0.7547(5) 0.141(4) 1.0000 Uiso D . . . .
C66 C 0.6067(3) 0.8932(7) 0.6918(4) 0.153(5) 1.0000 Uiso D . . . .
C67 C 0.5777(4) 0.8459(12) 0.6697(4) 0.164(8) 0.590(16) Uiso D . P 1 2
C68 C 0.5615(5) 0.8095(17) 0.7098(7) 0.229(13) 0.590(16) Uiso D . P 1 2
C69 C 0.5764(6) 0.8151(19) 0.7726(6) 0.224(12) 0.590(16) Uiso D . P 1 2
C131 C 0.5637(3) 0.4951(5) 0.3011(4) 0.1007 0.760(12) Uani D . P 1 4
C141 C 0.58489(19) 0.4588(4) 0.2088(5) 0.0915 0.760(12) Uani D . P 1 4
C151 C 0.53606(16) 0.5566(4) 0.1976(5) 0.0944 0.760(12) Uani D . P 1 4
C551 C 0.4179(3) 0.5701(5) 0.0357(4) 0.1128 0.715(14) Uani D . P 1 6
C561 C 0.4436(2) 0.6425(8) -0.0389(4) 0.1218 0.715(14) Uani D . P 1 6
C571 C 0.39853(19) 0.7116(6) 0.0023(4) 0.0896 0.715(14) Uani D . P 1 6
C581 C 0.6621(3) 0.6708(5) 0.6892(5) 0.080(4) 0.658(18) Uiso D . P 1 8
C591 C 0.6701(3) 0.6040(5) 0.6590(3) 0.076(3) 0.658(18) Uiso D . P 1 8
C611 C 0.6938(3) 0.5374(5) 0.7557(3) 0.085(4) 0.658(18) Uiso D . P 1 8
C621 C 0.6871(4) 0.6055(7) 0.7869(3) 0.098(5) 0.658(18) Uiso D . P 1 8
C631 C 0.6712(3) 0.6716(5) 0.7539(5) 0.081(4) 0.658(18) Uiso D . P 1 8
C641 C 0.6024(4) 0.8883(16) 0.7956(4) 0.123(8) 0.410(16) Uiso D . P 1 1
C671 C 0.5712(4) 0.890(2) 0.6706(5) 0.158(9) 0.410(16) Uiso D . P 1 1
C681 C 0.5510(3) 0.886(3) 0.7113(8) 0.229(13) 0.410(16) Uiso D . P 1 1
C691 C 0.5668(4) 0.885(3) 0.7740(7) 0.221(13) 0.410(16) Uiso D . P 1 1
H1 H 0.5830(15) 0.664(4) 0.322(3) 0.0500 1.0000 Uiso . . . . .
H21 H 0.6311 0.5860 0.1986 0.0506 1.0000 Uiso R . . . .
H51 H 0.6887 0.6669 0.1926 0.0518 1.0000 Uiso R . . . .
H61 H 0.7398 0.7460 0.2034 0.0631 1.0000 Uiso R . . . .
H71 H 0.7507 0.8601 0.2701 0.0580 1.0000 Uiso R . . . .
H101 H 0.7476 1.0035 0.3402 0.0447 1.0000 Uiso R . . . .
H131 H 0.5702 0.4074 0.2673 0.0952 0.240(12) Uiso R . P 1 3
H132 H 0.6080 0.4352 0.2684 0.0952 0.240(12) Uiso R . P 1 3
H133 H 0.5907 0.4669 0.3192 0.0952 0.240(12) Uiso R . P 1 3
H141 H 0.5444 0.4643 0.1619 0.1136 0.240(12) Uiso R . P 1 3
H142 H 0.5823 0.4921 0.1629 0.1136 0.240(12) Uiso R . P 1 3
H143 H 0.5514 0.5546 0.1451 0.1136 0.240(12) Uiso R . P 1 3
H151 H 0.5210 0.5060 0.2501 0.0871 0.240(12) Uiso R . P 1 3
H152 H 0.5414 0.5656 0.3020 0.0871 0.240(12) Uiso R . P 1 3
H153 H 0.5279 0.5963 0.2334 0.0871 0.240(12) Uiso R . P 1 3
H171 H 0.7719 1.1827 0.4376 0.0643 1.0000 Uiso R . . . .
H172 H 0.7798 1.0890 0.4368 0.0643 1.0000 Uiso R . . . .
H173 H 0.7622 1.1346 0.3748 0.0643 1.0000 Uiso R . . . .
H181 H 0.7396 1.1640 0.5159 0.0591 1.0000 Uiso R . . . .
H182 H 0.7474 1.0701 0.5179 0.0591 1.0000 Uiso R . . . .
H183 H 0.7090 1.1010 0.5061 0.0591 1.0000 Uiso R . . . .
H191 H 0.7100 1.2338 0.4164 0.0730 1.0000 Uiso R . . . .
H192 H 0.7007 1.1840 0.3543 0.0730 1.0000 Uiso R . . . .
H193 H 0.6793 1.1706 0.4031 0.0730 1.0000 Uiso R . . . .
H211 H 0.7064 0.7267 0.5811 0.0575 1.0000 Uiso R . . . .
H241 H 0.7026 0.8430 0.6687 0.0764 1.0000 Uiso R . . . .
H251 H 0.6981 0.9618 0.7279 0.0817 1.0000 Uiso R . . . .
H261 H 0.6773 1.0849 0.6784 0.0719 1.0000 Uiso R . . . .
H291 H 0.6541 1.2174 0.6045 0.0587 1.0000 Uiso R . . . .
H321 H 0.7233 0.6147 0.3876 0.1196 1.0000 Uiso R . . . .
H322 H 0.7342 0.7021 0.4145 0.1196 1.0000 Uiso R . . . .
H323 H 0.6971 0.6877 0.3696 0.1196 1.0000 Uiso R . . . .
H331 H 0.6821 0.5407 0.4188 0.1451 1.0000 Uiso R . . . .
H332 H 0.6607 0.5763 0.4624 0.1451 1.0000 Uiso R . . . .
H333 H 0.6569 0.6148 0.3968 0.1451 1.0000 Uiso R . . . .
H341 H 0.7393 0.5647 0.4944 0.1495 1.0000 Uiso R . . . .
H342 H 0.7494 0.6550 0.5146 0.1495 1.0000 Uiso R . . . .
H343 H 0.7247 0.6057 0.5456 0.1495 1.0000 Uiso R . . . .
H361 H 0.6341 1.4070 0.4323 0.0871 1.0000 Uiso R . . . .
H362 H 0.6663 1.3510 0.4610 0.0871 1.0000 Uiso R . . . .
H363 H 0.6361 1.3191 0.4057 0.0871 1.0000 Uiso R . . . .
H371 H 0.5756 1.3722 0.4467 0.1028 1.0000 Uiso R . . . .
H372 H 0.5714 1.2960 0.4865 0.1028 1.0000 Uiso R . . . .
H373 H 0.5783 1.2839 0.4213 0.1028 1.0000 Uiso R . . . .
H381 H 0.6243 1.4256 0.5385 0.0840 1.0000 Uiso R . . . .
H382 H 0.6560 1.3684 0.5673 0.0840 1.0000 Uiso R . . . .
H383 H 0.6193 1.3487 0.5771 0.0840 1.0000 Uiso R . . . .
H401 H 0.5236 0.9380 0.3141 0.0568 1.0000 Uiso R . . . .
H431 H 0.6152 0.9168 0.2347 0.0504 1.0000 Uiso R . . . .
H441 H 0.6081 0.8728 0.1322 0.0590 1.0000 Uiso R . . . .
H451 H 0.5586 0.7958 0.0822 0.0573 1.0000 Uiso R . . . .
H481 H 0.4991 0.7255 0.0335 0.0718 1.0000 Uiso R . . . .
H511 H 0.5612 1.0060 0.5354 0.1173 1.0000 Uiso R . . . .
H512 H 0.5951 0.9986 0.5127 0.1173 1.0000 Uiso R . . . .
H513 H 0.5716 0.9217 0.5124 0.1173 1.0000 Uiso R . . . .
H521 H 0.5375 1.1152 0.4598 0.1259 1.0000 Uiso R . . . .
H522 H 0.5715 1.1124 0.4369 0.1259 1.0000 Uiso R . . . .
H523 H 0.5349 1.1042 0.3890 0.1259 1.0000 Uiso R . . . .
H531 H 0.5013 0.9936 0.4561 0.1264 1.0000 Uiso R . . . .
H532 H 0.4997 0.9799 0.3860 0.1264 1.0000 Uiso R . . . .
H533 H 0.5129 0.9097 0.4343 0.1264 1.0000 Uiso R . . . .
H551 H 0.3809 0.6028 0.0078 0.1463 0.285(14) Uiso R . P 1 5
H552 H 0.3897 0.6685 0.0606 0.1463 0.285(14) Uiso R . P 1 5
H553 H 0.4075 0.5825 0.0714 0.1463 0.285(14) Uiso R . P 1 5
H561 H 0.4258 0.5576 -0.0448 0.1358 0.285(14) Uiso R . P 1 5
H562 H 0.4626 0.5994 -0.0268 0.1358 0.285(14) Uiso R . P 1 5
H563 H 0.4525 0.5372 0.0188 0.1358 0.285(14) Uiso R . P 1 5
H571 H 0.3995 0.6967 -0.0650 0.1641 0.285(14) Uiso R . P 1 5
H572 H 0.4362 0.7386 -0.0471 0.1641 0.285(14) Uiso R . P 1 5
H573 H 0.4083 0.7625 -0.0122 0.1641 0.285(14) Uiso R . P 1 5
H641 H 0.6157 0.8666 0.8392 0.1309 0.590(16) Uiso R . P 1 2
H651 H 0.6448 0.9194 0.7704 0.1841 1.0000 Uiso R . . . .
H661 H 0.6193 0.9171 0.6649 0.1772 1.0000 Uiso R . . . .
H671 H 0.5699 0.8356 0.6259 0.1940 0.590(16) Uiso R . P 1 2
H681 H 0.5420 0.7736 0.6952 0.2392 0.590(16) Uiso R . P 1 2
H691 H 0.5659 0.7884 0.8013 0.2797 0.590(16) Uiso R . P 1 2
H1311 H 0.5474 0.4507 0.2920 0.1272 0.760(12) Uiso R . P 1 4
H1312 H 0.5853 0.4763 0.3280 0.1272 0.760(12) Uiso R . P 1 4
H1313 H 0.5545 0.5382 0.3212 0.1272 0.760(12) Uiso R . P 1 4
H1411 H 0.5686 0.4145 0.1997 0.1192 0.760(12) Uiso R . P 1 4
H1412 H 0.6065 0.4401 0.2357 0.1192 0.760(12) Uiso R . P 1 4
H1413 H 0.5888 0.4789 0.1709 0.1192 0.760(12) Uiso R . P 1 4
H1511 H 0.5198 0.5122 0.1886 0.1243 0.760(12) Uiso R . P 1 4
H1512 H 0.5400 0.5767 0.1597 0.1243 0.760(12) Uiso R . P 1 4
H1513 H 0.5268 0.5997 0.2177 0.1243 0.760(12) Uiso R . P 1 4
H5511 H 0.3998 0.5483 0.0021 0.1451 0.715(14) Uiso R . P 1 6
H5512 H 0.4371 0.5328 0.0459 0.1451 0.715(14) Uiso R . P 1 6
H5513 H 0.4090 0.5777 0.0712 0.1451 0.715(14) Uiso R . P 1 6
H5611 H 0.4255 0.6207 -0.0725 0.1472 0.715(14) Uiso R . P 1 6
H5612 H 0.4512 0.6940 -0.0510 0.1472 0.715(14) Uiso R . P 1 6
H5613 H 0.4628 0.6052 -0.0288 0.1472 0.715(14) Uiso R . P 1 6
H5711 H 0.3805 0.6898 -0.0313 0.0961 0.715(14) Uiso R . P 1 6
H5712 H 0.4062 0.7632 -0.0099 0.0961 0.715(14) Uiso R . P 1 6
H5713 H 0.3897 0.7192 0.0378 0.0961 0.715(14) Uiso R . P 1 6
H6411 H 0.6136 0.8834 0.8391 0.1456 0.410(16) Uiso R . P 1 1
H6711 H 0.5609 0.8833 0.6269 0.1637 0.410(16) Uiso R . P 1 1
H6811 H 0.5262 0.8797 0.6975 0.2212 0.410(16) Uiso R . P 1 1
H6911 H 0.5532 0.8784 0.8033 0.2733 0.410(16) Uiso R . P 1 1
H5911 H 0.6676 0.6019 0.6152 0.1397 0.658(18) Uiso R . P 1 8
H5811 H 0.6492 0.7109 0.6611 0.1509 0.658(18) Uiso R . P 1 8
H6311 H 0.6644 0.7212 0.7703 0.0967 0.658(18) Uiso R . P 1 8
H6211 H 0.6918 0.6095 0.8312 0.1530 0.658(18) Uiso R . P 1 8
H6111 H 0.7064 0.4931 0.7796 0.1073 0.658(18) Uiso R . P 1 8
H591 H 0.6596 0.6179 0.6358 0.1397 0.342(18) Uiso R . P 1 7
H581 H 0.6589 0.7166 0.7138 0.1509 0.342(18) Uiso R . P 1 7
H631 H 0.6832 0.6842 0.8162 0.0967 0.342(18) Uiso R . P 1 7
H621 H 0.7131 0.5587 0.8437 0.1530 0.342(18) Uiso R . P 1 7
H611 H 0.7120 0.4624 0.7634 0.1073 0.342(18) Uiso R . P 1 7
H601 H 0.6881 0.4923 0.6653 0.0863 1.0000 Uiso R . . . .

loop_
_atom_site_aniso_label
_atom_site_aniso_U_11
_atom_site_aniso_U_22
_atom_site_aniso_U_33
_atom_site_aniso_U_23
_atom_site_aniso_U_13
_atom_site_aniso_U_12
Co1 0.0290(4) 0.0413(4) 0.0278(3) -0.0062(3) 0.0021(3) -0.0009(3)
Co2 0.0346(4) 0.0434(4) 0.0277(4) -0.0074(3) 0.0039(3) -0.0043(3)
Co3 0.0266(5) 0.0382(5) 0.0271(5) 0.0000 0.0031(4) 0.0000
N1 0.032(2) 0.036(2) 0.042(3) 0.000(2) 0.0039(19) 0.005(2)
N2 0.032(2) 0.037(2) 0.029(2) -0.0007(18) 0.0040(17) -0.0004(19)
N3 0.033(2) 0.042(3) 0.032(2) -0.0067(19) 0.0034(18) -0.0002(19)
N4 0.032(2) 0.046(3) 0.028(2) -0.0064(19) 0.0044(18) 0.0003(19)
N5 0.036(2) 0.039(2) 0.028(2) -0.0015(18) 0.0016(18) -0.0015(19)
N6 0.038(2) 0.043(3) 0.033(2) -0.004(2) 0.0016(19) 0.003(2)
N7 0.040(2) 0.049(3) 0.026(2) -0.005(2) 0.0001(18) -0.002(2)
N8 0.041(3) 0.050(3) 0.032(2) -0.006(2) 0.0073(19) -0.004(2)
N9 0.038(2) 0.049(3) 0.035(2) -0.007(2) 0.0043(19) -0.002(2)
N10 0.048(3) 0.046(3) 0.039(3) -0.004(2) 0.005(2) 0.003(2)
N11 0.034(2) 0.047(3) 0.035(2) -0.008(2) 0.0062(19) -0.004(2)
N12 0.032(2) 0.038(2) 0.033(2) -0.0047(19) 0.0040(18) -0.0021(19)
N13 0.026(2) 0.036(2) 0.031(2) -0.0011(18) 0.0016(17) 0.0008(18)
N14 0.030(2) 0.042(2) 0.033(2) -0.0079(19) 0.0046(18) -0.0035(19)
N15 0.033(2) 0.047(3) 0.043(3) -0.014(2) 0.0054(19) -0.008(2)
C1 0.031(3) 0.039(3) 0.047(3) -0.010(2) 0.002(2) 0.004(2)
C2 0.035(3) 0.045(3) 0.041(3) -0.011(2) -0.001(2) 0.006(2)
C3 0.034(3) 0.041(3) 0.032(3) -0.004(2) 0.000(2) 0.006(2)
C4 0.038(3) 0.040(3) 0.030(3) -0.004(2) 0.002(2) 0.000(2)
C5 0.049(3) 0.044(3) 0.039(3) -0.011(2) 0.012(3) 0.004(3)
C6 0.047(3) 0.061(4) 0.049(3) -0.009(3) 0.020(3) -0.002(3)
C7 0.041(3) 0.056(4) 0.044(3) -0.007(3) 0.015(3) 0.000(3)
C8 0.034(3) 0.049(3) 0.027(3) -0.002(2) 0.003(2) -0.001(2)
C9 0.030(3) 0.050(3) 0.025(2) -0.004(2) 0.001(2) -0.001(2)
C10 0.031(3) 0.044(3) 0.034(3) 0.002(2) 0.006(2) -0.003(2)
C11 0.031(3) 0.038(3) 0.028(3) 0.003(2) 0.000(2) 0.000(2)
C12 0.038(3) 0.040(3) 0.072(4) -0.009(3) 0.010(3) 0.001(3)
C16 0.039(3) 0.030(3) 0.041(3) 0.001(2) 0.006(2) -0.005(2)
C17 0.052(4) 0.045(3) 0.060(4) -0.004(3) 0.018(3) -0.012(3)
C18 0.050(3) 0.040(3) 0.048(3) -0.010(3) 0.004(3) -0.012(3)
C19 0.063(4) 0.041(3) 0.065(4) 0.001(3) 0.007(3) 0.006(3)
C20 0.036(3) 0.052(3) 0.041(3) -0.005(3) -0.002(2) 0.000(3)
C21 0.043(3) 0.047(3) 0.037(3) -0.001(2) -0.005(2) 0.003(3)
C22 0.037(3) 0.049(3) 0.034(3) -0.003(2) 0.003(2) -0.003(3)
C23 0.043(3) 0.056(4) 0.030(3) -0.003(3) 0.004(2) 0.001(3)
C24 0.076(5) 0.065(4) 0.036(3) -0.003(3) 0.000(3) 0.008(4)
C25 0.090(5) 0.081(5) 0.025(3) -0.007(3) -0.001(3) 0.012(4)
C26 0.070(4) 0.069(4) 0.032(3) -0.012(3) 0.005(3) 0.002(3)
C27 0.043(3) 0.055(4) 0.033(3) -0.011(3) 0.008(2) -0.007(3)
C28 0.044(3) 0.049(3) 0.035(3) -0.008(3) 0.011(2) -0.007(3)
C29 0.055(4) 0.053(4) 0.035(3) -0.016(3) 0.009(3) -0.012(3)
C30 0.047(3) 0.049(3) 0.045(3) -0.007(3) 0.006(3) -0.004(3)
C31 0.069(3) 0.059(3) 0.065(3) -0.013(3) -0.004(3) 0.018(3)
C32 0.084(4) 0.070(4) 0.091(4) -0.016(3) 0.005(3) 0.022(3)
C33 0.102(6) 0.071(5) 0.166(7) -0.043(5) -0.024(6) 0.006(5)
C34 0.096(4) 0.076(4) 0.089(4) -0.020(4) -0.014(3) 0.028(3)
C35 0.059(4) 0.050(4) 0.056(4) -0.012(3) 0.005(3) 0.004(3)
C36 0.086(5) 0.054(4) 0.074(5) -0.004(4) 0.019(4) -0.003(4)
C37 0.064(5) 0.073(5) 0.095(6) 0.000(4) 0.002(4) 0.014(4)
C38 0.090(5) 0.055(4) 0.074(5) -0.011(4) 0.013(4) 0.011(4)
C39 0.035(3) 0.062(4) 0.054(4) -0.021(3) 0.016(3) -0.010(3)
C40 0.030(3) 0.055(4) 0.049(3) -0.011(3) 0.006(2) -0.003(3)
C41 0.026(2) 0.039(3) 0.037(3) -0.005(2) 0.001(2) -0.003(2)
C42 0.028(3) 0.036(3) 0.035(3) 0.002(2) 0.002(2) 0.004(2)
C43 0.026(3) 0.052(3) 0.042(3) 0.004(3) 0.005(2) -0.003(2)
C44 0.036(3) 0.064(4) 0.043(3) 0.009(3) 0.012(2) -0.001(3)
C45 0.040(3) 0.071(4) 0.032(3) -0.002(3) 0.011(2) -0.001(3)
C46 0.036(3) 0.044(3) 0.031(3) 0.001(2) 0.004(2) 0.005(2)
C47 0.031(3) 0.053(3) 0.033(3) -0.006(2) 0.004(2) -0.001(2)
C48 0.039(3) 0.089(5) 0.035(3) -0.016(3) 0.010(2) -0.006(3)
C49 0.041(3) 0.075(4) 0.039(3) -0.025(3) 0.005(3) -0.007(3)
C50 0.042(4) 0.106(6) 0.067(4) -0.051(4) 0.018(3) -0.014(4)
C51 0.071(5) 0.132(7) 0.074(5) -0.050(5) 0.043(4) -0.032(5)
C52 0.061(4) 0.141(7) 0.122(6) -0.081(6) 0.020(4) 0.005(5)
C53 0.052(4) 0.176(8) 0.115(6) -0.084(6) 0.040(4) -0.026(5)
C54 0.052(4) 0.111(6) 0.057(4) -0.044(4) 0.009(3) -0.024(4)
C60 0.061(4) 0.072(5) 0.099(6) -0.027(4) 0.039(4) -0.030(4)
C131 0.143(11) 0.063(7) 0.094(8) -0.008(6) 0.027(8) -0.054(7)
C141 0.056(6) 0.085(6) 0.134(8) -0.039(6) 0.026(5) -0.013(5)
C151 0.037(5) 0.069(7) 0.149(11) 0.005(7) -0.025(6) -0.015(5)
C551 0.104(10) 0.088(8) 0.112(8) -0.042(8) -0.032(8) -0.018(8)
C561 0.088(9) 0.162(11) 0.114(10) -0.084(11) 0.024(8) -0.038(9)
C571 0.051(6) 0.123(10) 0.074(7) -0.015(7) -0.020(5) -0.014(6)

loop_
_atom_type_symbol
_atom_type_scat_dispersion_real
_atom_type_scat_dispersion_imag
_atom_type_scat_Cromer_Mann_a1
_atom_type_scat_Cromer_Mann_b1
_atom_type_scat_Cromer_Mann_a2
_atom_type_scat_Cromer_Mann_b2
_atom_type_scat_Cromer_Mann_a3
_atom_type_scat_Cromer_Mann_b3
_atom_type_scat_Cromer_Mann_a4
_atom_type_scat_Cromer_Mann_b4
_atom_type_scat_Cromer_Mann_c
_atom_type_scat_source
C 0.0033 0.0016 2.3100 20.8439 1.0200 10.2075 1.5886 0.5687 0.8650 51.6512 0.2156 'International Tables Vol C 4.2.6.8 and 6.1.1.4'
H 0.0000 0.0000 0.4930 10.5109 0.3229 26.1257 0.1402 3.1424 0.0408 57.7998 0.0030 'International Tables Vol C 4.2.6.8 and 6.1.1.4'
N 0.0061 0.0033 12.2126 0.0057 3.1322 9.8933 2.0125 28.9975 1.1663 0.5826 -11.5290 'International Tables Vol C 4.2.6.8 and 6.1.1.4'
Co 0.3494 0.9721 12.2841 4.2791 7.3409 0.2784 4.0034 13.5359 2.3488 71.1692 1.0118 'International Tables Vol C 4.2.6.8 and 6.1.1.4'

loop_
_geom_angle_atom_site_label_1
_geom_angle_site_symmetry_1
_geom_angle_atom_site_label_2
_geom_angle_atom_site_label_3
_geom_angle_site_symmetry_3
_geom_angle
_geom_angle_publ_flag
N2 . Co1 N3 . 76.77(16) yes
N2 . Co1 N4 . 151.65(15) yes
N3 . Co1 N4 . 75.49(16) yes
N2 . Co1 N6 . 109.69(16) yes
N3 . Co1 N6 . 114.15(17) yes
N4 . Co1 N6 . 87.07(16) yes
N2 . Co1 N12 . 103.50(16) yes
N3 . Co1 N12 . 131.43(17) yes
N4 . Co1 N12 . 90.61(16) yes
N6 . Co1 N12 . 111.23(17) yes
N5 . Co2 N7 . 87.62(16) yes
N5 . Co2 N8 . 118.36(16) yes
N7 . Co2 N8 . 73.17(17) yes
N5 . Co2 N9 . 106.26(17) yes
N7 . Co2 N9 . 151.65(16) yes
N8 . Co2 N9 . 78.48(18) yes
N5 . Co2 N11 . 109.02(16) yes
N7 . Co2 N11 . 88.72(16) yes
N8 . Co2 N11 . 127.76(17) yes
N9 . Co2 N11 . 108.96(17) yes
N13 6_655 Co3 N14 6_655 83.23(16) yes
N13 6_655 Co3 N13 . 138.9(2) yes
N14 6_655 Co3 N13 . 112.48(16) yes
N13 6_655 Co3 N14 . 112.48(16) yes
N14 6_655 Co3 N14 . 135.7(3) yes
N13 . Co3 N14 . 83.23(16) yes
N2 . N1 C1 . 112.3(4) yes
N2 . N1 H1 . 118(4) no
C1 . N1 H1 . 129(4) no
Co1 . N2 N1 . 141.3(3) yes
Co1 . N2 C3 . 113.5(3) yes
N1 . N2 C3 . 105.0(4) yes
Co1 . N3 C4 . 118.8(3) yes
Co1 . N3 C8 . 119.1(3) yes
C4 . N3 C8 . 121.1(4) yes
Co1 . N4 N5 . 135.0(3) yes
Co1 . N4 C9 . 116.2(3) yes
N5 . N4 C9 . 108.7(4) yes
Co2 . N5 N4 . 106.4(3) yes
Co2 . N5 C11 . 145.4(3) yes
N4 . N5 C11 . 107.7(4) yes
Co1 . N6 N7 . 104.1(3) yes
Co1 . N6 C20 . 147.2(4) yes
N7 . N6 C20 . 108.7(4) yes
Co2 . N7 N6 . 135.7(3) yes
Co2 . N7 C22 . 115.9(3) yes
N6 . N7 C22 . 107.7(4) yes
Co2 . N8 C23 . 122.1(4) yes
Co2 . N8 C27 . 115.7(4) yes
C23 . N8 C27 . 122.2(4) yes
Co2 . N9 N10 . 136.3(3) yes
Co2 . N9 C28 . 115.1(4) yes
N10 . N9 C28 . 108.6(4) yes
N9 . N10 C30 . 107.6(4) yes
Co2 . N11 N12 . 112.6(3) yes
Co2 . N11 C39 . 136.3(4) yes
N12 . N11 C39 . 108.1(4) yes
Co1 . N12 N11 . 122.2(3) yes
Co1 . N12 C41 . 126.9(3) yes
N11 . N12 C41 . 107.1(4) yes
Co3 . N13 C42 . 130.8(3) yes
Co3 . N13 C46 . 110.7(3) yes
C42 . N13 C46 . 118.3(4) yes
Co3 . N14 N15 . 138.0(3) yes
Co3 . N14 C47 . 112.7(3) yes
N15 . N14 C47 . 109.0(4) yes
N14 . N15 C49 . 106.2(4) yes
N1 . C1 C2 . 105.6(4) yes
N1 . C1 C12 . 124.6(4) yes
C2 . C1 C12 . 129.8(4) yes
C1 . C2 C3 . 106.2(5) yes
C1 . C2 H21 . 126.7 no
C3 . C2 H21 . 127.1 no
C2 . C3 N2 . 110.9(5) yes
C2 . C3 C4 . 131.8(5) yes
N2 . C3 C4 . 117.3(4) yes
C3 . C4 N3 . 113.2(4) yes
C3 . C4 C5 . 126.2(5) yes
N3 . C4 C5 . 120.5(5) yes
C4 . C5 C6 . 118.2(5) yes
C4 . C5 H51 . 120.5 no
C6 . C5 H51 . 121.3 no
C5 . C6 C7 . 121.2(5) yes
C5 . C6 H61 . 119.3 no
C7 . C6 H61 . 119.5 no
C6 . C7 C8 . 118.2(5) yes
C6 . C7 H71 . 121.2 no
C8 . C7 H71 . 120.6 no
C7 . C8 N3 . 120.7(5) yes
C7 . C8 C9 . 126.8(5) yes
N3 . C8 C9 . 112.6(4) yes
C8 . C9 N4 . 115.4(4) yes
C8 . C9 C10 . 135.4(5) yes
N4 . C9 C10 . 109.2(4) yes
C9 . C10 C11 . 105.1(4) yes
C9 . C10 H101 . 127.5 no
C11 . C10 H101 . 127.4 no
C10 . C11 N5 . 109.2(4) yes
C10 . C11 C16 . 126.3(5) yes
N5 . C11 C16 . 124.5(4) yes
C1 . C12 C13 . 109.74(7) yes
C1 . C12 C14 . 109.75(7) yes
C13 . C12 C14 . 109.18(7) yes
C1 . C12 C15 . 109.77(7) yes
C13 . C12 C15 . 109.20(7) yes
C14 . C12 C15 . 109.19(7) yes
C1 . C12 C131 . 109.80(6) yes
C1 . C12 C141 . 109.76(6) yes
C131 . C12 C141 . 109.18(6) yes
C1 . C12 C151 . 109.74(6) yes
C131 . C12 C151 . 109.16(7) yes
C141 . C12 C151 . 109.18(7) yes
C12 . C13 H131 . 109.6 no
C12 . C13 H132 . 114.0 no
H131 . C13 H132 . 109.5 no
C12 . C13 H133 . 104.7 no
H131 . C13 H133 . 109.5 no
H132 . C13 H133 . 109.5 no
C12 . C14 H141 . 109.7 no
C12 . C14 H142 . 104.7 no
H141 . C14 H142 . 109.5 no
C12 . C14 H143 . 113.9 no
H141 . C14 H143 . 109.5 no
H142 . C14 H143 . 109.5 no
C12 . C15 H151 . 109.8 no
C12 . C15 H152 . 113.9 no
H151 . C15 H152 . 109.5 no
C12 . C15 H153 . 104.6 no
H151 . C15 H153 . 109.5 no
H152 . C15 H153 . 109.5 no
C11 . C16 C17 . 109.3(4) yes
C11 . C16 C18 . 112.0(4) yes
C17 . C16 C18 . 108.1(4) yes
C11 . C16 C19 . 109.3(4) yes
C17 . C16 C19 . 109.0(5) yes
C18 . C16 C19 . 109.1(5) yes
C16 . C17 H171 . 108.7 no
C16 . C17 H172 . 109.7 no
H171 . C17 H172 . 109.5 no
C16 . C17 H173 . 110.0 no
H171 . C17 H173 . 109.5 no
H172 . C17 H173 . 109.5 no
C16 . C18 H181 . 109.0 no
C16 . C18 H182 . 109.6 no
H181 . C18 H182 . 109.5 no
C16 . C18 H183 . 109.8 no
H181 . C18 H183 . 109.5 no
H182 . C18 H183 . 109.5 no
C16 . C19 H191 . 110.3 no
C16 . C19 H192 . 108.6 no
H191 . C19 H192 . 109.5 no
C16 . C19 H193 . 109.4 no
H191 . C19 H193 . 109.5 no
H192 . C19 H193 . 109.5 no
N6 . C20 C21 . 107.8(5) yes
N6 . C20 C31 . 124.3(5) yes
C21 . C20 C31 . 127.6(5) yes
C20 . C21 C22 . 105.8(5) yes
C20 . C21 H211 . 127.3 no
C22 . C21 H211 . 126.9 no
C21 . C22 N7 . 110.0(5) yes
C21 . C22 C23 . 134.0(5) yes
N7 . C22 C23 . 115.7(5) yes
C22 . C23 N8 . 113.0(4) yes
C22 . C23 C24 . 126.1(6) yes
N8 . C23 C24 . 120.9(5) yes
C23 . C24 C25 . 117.0(6) yes
C23 . C24 H241 . 121.3 no
C25 . C24 H241 . 121.7 no
C24 . C25 C26 . 121.5(6) yes
C24 . C25 H251 . 119.9 no
C26 . C25 H251 . 118.6 no
C25 . C26 C27 . 119.1(6) yes
C25 . C26 H261 . 121.2 no
C27 . C26 H261 . 119.6 no
C26 . C27 N8 . 119.2(6) yes
C26 . C27 C28 . 127.0(5) yes
N8 . C27 C28 . 113.7(4) yes
C27 . C28 N9 . 117.0(5) yes
C27 . C28 C29 . 133.5(5) yes
N9 . C28 C29 . 109.5(5) yes
C28 . C29 C30 . 104.9(5) yes
C28 . C29 H291 . 126.8 no
C30 . C29 H291 . 128.3 no
C29 . C30 N10 . 109.5(5) yes
C29 . C30 C35 . 130.6(5) yes
N10 . C30 C35 . 119.9(5) yes
C20 . C31 C32 . 108.8(6) yes
C20 . C31 C33 . 114.1(6) yes
C32 . C31 C33 . 99.2(7) yes
C20 . C31 C34 . 110.0(6) yes
C32 . C31 C34 . 103.3(7) yes
C33 . C31 C34 . 119.8(7) yes
C31 . C32 H321 . 110.2 no
C31 . C32 H322 . 108.9 no
H321 . C32 H322 . 109.5 no
C31 . C32 H323 . 109.3 no
H321 . C32 H323 . 109.5 no
H322 . C32 H323 . 109.5 no
C31 . C33 H331 . 110.8 no
C31 . C33 H332 . 106.9 no
H331 . C33 H332 . 109.5 no
C31 . C33 H333 . 110.7 no
H331 . C33 H333 . 109.5 no
H332 . C33 H333 . 109.5 no
C31 . C34 H341 . 110.6 no
C31 . C34 H342 . 109.4 no
H341 . C34 H342 . 109.5 no
C31 . C34 H343 . 108.4 no
H341 . C34 H343 . 109.5 no
H342 . C34 H343 . 109.5 no
C30 . C35 C36 . 110.1(5) yes
C30 . C35 C37 . 108.6(5) yes
C36 . C35 C37 . 108.1(6) yes
C30 . C35 C38 . 109.5(5) yes
C36 . C35 C38 . 109.9(6) yes
C37 . C35 C38 . 110.8(6) yes
C35 . C36 H361 . 109.4 no
C35 . C36 H362 . 109.3 no
H361 . C36 H362 . 109.5 no
C35 . C36 H363 . 109.7 no
H361 . C36 H363 . 109.5 no
H362 . C36 H363 . 109.5 no
C35 . C37 H371 . 109.7 no
C35 . C37 H372 . 108.8 no
H371 . C37 H372 . 109.5 no
C35 . C37 H373 . 109.9 no
H371 . C37 H373 . 109.5 no
H372 . C37 H373 . 109.5 no
C35 . C38 H381 . 110.1 no
C35 . C38 H382 . 108.9 no
H381 . C38 H382 . 109.5 no
C35 . C38 H383 . 109.3 no
H381 . C38 H383 . 109.5 no
H382 . C38 H383 . 109.5 no
N11 . C39 C40 . 109.4(5) yes
N11 . C39 C50 . 125.9(5) yes
C40 . C39 C50 . 124.6(5) yes
C39 . C40 C41 . 104.7(5) yes
C39 . C40 H401 . 127.3 no
C41 . C40 H401 . 127.9 no
C40 . C41 N12 . 110.6(4) yes
C40 . C41 C42 . 129.2(4) yes
N12 . C41 C42 . 119.7(4) yes
C41 . C42 N13 . 117.6(4) yes
C41 . C42 C43 . 120.6(4) yes
N13 . C42 C43 . 121.6(5) yes
C42 . C43 C44 . 119.6(5) yes
C42 . C43 H431 . 120.2 no
C44 . C43 H431 . 120.2 no
C43 . C44 C45 . 119.7(5) yes
C43 . C44 H441 . 120.3 no
C45 . C44 H441 . 120.0 no
C44 . C45 C46 . 119.0(5) yes
C44 . C45 H451 . 120.7 no
C46 . C45 H451 . 120.2 no
C45 . C46 N13 . 121.7(5) yes
C45 . C46 C47 . 123.4(5) yes
N13 . C46 C47 . 114.9(4) yes
C46 . C47 N14 . 118.4(4) yes
C46 . C47 C48 . 132.3(5) yes
N14 . C47 C48 . 109.2(5) yes
C47 . C48 C49 . 104.8(5) yes
C47 . C48 H481 . 127.9 no
C49 . C48 H481 . 127.3 no
C48 . C49 N15 . 110.7(4) yes
C48 . C49 C54 . 127.4(4) yes
N15 . C49 C54 . 121.6(4) yes
C39 . C50 C51 . 110.6(6) yes
C39 . C50 C52 . 111.7(7) yes
C51 . C50 C52 . 109.1(6) yes
C39 . C50 C53 . 108.6(5) yes
C51 . C50 C53 . 109.7(7) yes
C52 . C50 C53 . 107.1(7) yes
C50 . C51 H511 . 110.1 no
C50 . C51 H512 . 109.4 no
H511 . C51 H512 . 109.5 no
C50 . C51 H513 . 108.9 no
H511 . C51 H513 . 109.5 no
H512 . C51 H513 . 109.5 no
C50 . C52 H521 . 109.8 no
C50 . C52 H522 . 108.7 no
H521 . C52 H522 . 109.5 no
C50 . C52 H523 . 109.9 no
H521 . C52 H523 . 109.5 no
H522 . C52 H523 . 109.5 no
C50 . C53 H531 . 110.3 no
C50 . C53 H532 . 108.9 no
H531 . C53 H532 . 109.5 no
C50 . C53 H533 . 109.2 no
H531 . C53 H533 . 109.5 no
H532 . C53 H533 . 109.5 no
C49 . C54 C55 . 109.77(7) yes
C49 . C54 C56 . 109.74(7) yes
C55 . C54 C56 . 109.18(7) yes
C49 . C54 C57 . 109.76(7) yes
C55 . C54 C57 . 109.19(7) yes
C56 . C54 C57 . 109.18(7) yes
C49 . C54 C551 . 109.76(6) yes
C49 . C54 C561 . 109.77(6) yes
C551 . C54 C561 . 109.22(7) yes
C49 . C54 C571 . 109.73(6) yes
C551 . C54 C571 . 109.17(7) yes
C561 . C54 C571 . 109.17(7) yes
C54 . C55 H551 . 110.1 no
C54 . C55 H552 . 111.6 no
H551 . C55 H552 . 109.5 no
C54 . C55 H553 . 106.6 no
H551 . C55 H553 . 109.5 no
H552 . C55 H553 . 109.5 no
C54 . C56 H561 . 109.8 no
C54 . C56 H562 . 107.0 no
H561 . C56 H562 . 109.5 no
C54 . C56 H563 . 111.6 no
H561 . C56 H563 . 109.5 no
H562 . C56 H563 . 109.5 no
C54 . C57 H571 . 109.3 no
C54 . C57 H572 . 112.0 no
H571 . C57 H572 . 109.5 no
C54 . C57 H573 . 107.1 no
H571 . C57 H573 . 109.5 no
H572 . C57 H573 . 109.5 no
C59 . C58 C63 . 119.42(6) yes
C59 . C58 H581 . 114.9 no
C63 . C58 H581 . 125.4 no
C58 . C59 C60 . 120.58(6) yes
C58 . C59 H591 . 129.1 no
C60 . C59 H591 . 110.3 no
C59 . C60 C61 . 119.45(6) yes
C59 . C60 H601 . 131.6 no
C61 . C60 H601 . 108.9 no
C591 . C60 C611 . 119.44(7) yes
C591 . C60 H601 . 112.3 no
C611 . C60 H601 . 127.7 no
C60 . C61 C62 . 120.55(6) yes
C60 . C61 H611 . 121.2 no
C62 . C61 H611 . 117.4 no
C61 . C62 C63 . 119.40(6) yes
C61 . C62 H621 . 125.9 no
C63 . C62 H621 . 114.6 no
C58 . C63 C62 . 120.55(6) yes
C58 . C63 H631 . 111.1 no
C62 . C63 H631 . 128.3 no
C65 . C64 C69 . 119.40(7) yes
C65 . C64 H641 . 120.5 no
C69 . C64 H641 . 120.0 no
C66 . C65 C641 . 120.54(7) yes
C66 . C65 H651 . 120.4 no
C641 . C65 H651 . 116.7 no
C64 . C65 C66 . 120.51(7) yes
C64 . C65 H651 . 118.8 no
C66 . C65 H651 . 120.4 no
C65 . C66 C671 . 119.36(7) yes
C65 . C66 H661 . 117.6 no
C671 . C66 H661 . 117.5 no
C65 . C66 C67 . 119.35(7) yes
C65 . C66 H661 . 117.6 no
C67 . C66 H661 . 122.2 no
C66 . C67 C68 . 120.47(7) yes
C66 . C67 H671 . 118.9 no
C68 . C67 H671 . 120.5 no
C67 . C68 C69 . 119.34(7) yes
C67 . C68 H681 . 121.4 no
C69 . C68 H681 . 118.6 no
C64 . C69 C68 . 120.52(7) yes
C64 . C69 H691 . 119.1 no
C68 . C69 H691 . 120.4 no
C12 . C131 H1311 . 109.7 no
C12 . C131 H1312 . 109.2 no
H1311 . C131 H1312 . 109.5 no
C12 . C131 H1313 . 109.5 no
H1311 . C131 H1313 . 109.5 no
H1312 . C131 H1313 . 109.5 no
C12 . C141 H1411 . 109.7 no
C12 . C141 H1412 . 109.6 no
H1411 . C141 H1412 . 109.5 no
C12 . C141 H1413 . 109.2 no
H1411 . C141 H1413 . 109.5 no
H1412 . C141 H1413 . 109.5 no
C12 . C151 H1511 . 109.8 no
C12 . C151 H1512 . 109.5 no
H1511 . C151 H1512 . 109.5 no
C12 . C151 H1513 . 109.1 no
H1511 . C151 H1513 . 109.5 no
H1512 . C151 H1513 . 109.5 no
C54 . C551 H5511 . 110.2 no
C54 . C551 H5512 . 110.1 no
H5511 . C551 H5512 . 109.5 no
C54 . C551 H5513 . 108.1 no
H5511 . C551 H5513 . 109.5 no
H5512 . C551 H5513 . 109.5 no
C54 . C561 H5611 . 109.4 no
C54 . C561 H5612 . 110.6 no
H5611 . C561 H5612 . 109.5 no
C54 . C561 H5613 . 108.4 no
H5611 . C561 H5613 . 109.5 no
H5612 . C561 H5613 . 109.5 no
C54 . C571 H5711 . 109.6 no
C54 . C571 H5712 . 108.6 no
H5711 . C571 H5712 . 109.5 no
C54 . C571 H5713 . 110.2 no
H5711 . C571 H5713 . 109.5 no
H5712 . C571 H5713 . 109.5 no
C591 . C581 C631 . 119.39(7) yes
C591 . C581 H5811 . 112.2 no
C631 . C581 H5811 . 128.3 no
C60 . C591 C581 . 120.56(7) yes
C60 . C591 H5911 . 115.1 no
C581 . C591 H5911 . 124.0 no
C60 . C611 C621 . 120.58(7) yes
C60 . C611 H6111 . 120.7 no
C621 . C611 H6111 . 118.2 no
C611 . C621 C631 . 119.39(7) yes
C611 . C621 H6211 . 124.4 no
C631 . C621 H6211 . 116.1 no
C581 . C631 C621 . 120.51(7) yes
C581 . C631 H6311 . 112.6 no
C621 . C631 H6311 . 126.9 no
C65 . C641 C691 . 119.42(7) yes
C65 . C641 H6411 . 119.7 no
C691 . C641 H6411 . 120.9 no
C66 . C671 C681 . 120.48(7) yes
C66 . C671 H6711 . 118.9 no
C681 . C671 H6711 . 120.2 no
C671 . C681 C691 . 119.36(7) yes
C671 . C681 H6811 . 121.8 no
C691 . C681 H6811 . 118.6 no
C681 . C691 C641 . 120.54(7) yes
C681 . C691 H6911 . 120.7 no
C641 . C691 H6911 . 118.6 no

loop_
_geom_bond_atom_site_label_1
_geom_bond_atom_site_label_2
_geom_bond_site_symmetry_2
_geom_bond_distance
_geom_bond_publ_flag
Co1 N2 . 2.153(4) yes
Co1 N3 . 2.056(4) yes
Co1 N4 . 2.111(4) yes
Co1 N6 . 2.040(4) yes
Co1 N12 . 2.026(4) yes
Co2 N5 . 2.102(4) yes
Co2 N7 . 2.202(5) yes
Co2 N8 . 2.088(4) yes
Co2 N9 . 2.050(5) yes
Co2 N11 . 2.093(4) yes
Co3 N13 6_655 2.069(4) yes
Co3 N14 6_655 1.955(4) yes
Co3 N13 . 2.069(4) yes
Co3 N14 . 1.955(4) yes
N1 N2 . 1.348(6) yes
N1 C1 . 1.364(6) yes
N1 H1 . 0.86(6) no
N2 C3 . 1.346(6) yes
N3 C4 . 1.348(6) yes
N3 C8 . 1.347(6) yes
N4 N5 . 1.356(6) yes
N4 C9 . 1.344(6) yes
N5 C11 . 1.367(6) yes
N6 N7 . 1.364(6) yes
N6 C20 . 1.366(7) yes
N7 C22 . 1.341(6) yes
N8 C23 . 1.329(7) yes
N8 C27 . 1.352(7) yes
N9 N10 . 1.357(6) yes
N9 C28 . 1.354(6) yes
N10 C30 . 1.356(7) yes
N11 N12 . 1.375(6) yes
N11 C39 . 1.358(7) yes
N12 C41 . 1.352(6) yes
N13 C42 . 1.352(6) yes
N13 C46 . 1.365(6) yes
N14 N15 . 1.365(5) yes
N14 C47 . 1.359(6) yes
N15 C49 . 1.359(6) yes
C1 C2 . 1.383(7) yes
C1 C12 . 1.510(4) yes
C2 C3 . 1.385(7) yes
C2 H21 . 0.950 no
C3 C4 . 1.465(7) yes
C4 C5 . 1.392(7) yes
C5 C6 . 1.384(8) yes
C5 H51 . 0.950 no
C6 C7 . 1.375(8) yes
C6 H61 . 0.950 no
C7 C8 . 1.395(7) yes
C7 H71 . 0.950 no
C8 C9 . 1.454(7) yes
C9 C10 . 1.396(7) yes
C10 C11 . 1.381(7) yes
C10 H101 . 0.950 no
C11 C16 . 1.517(7) yes
C12 C13 . 1.511(7) yes
C12 C14 . 1.515(7) yes
C12 C15 . 1.513(7) yes
C12 C131 . 1.529(6) yes
C12 C141 . 1.508(6) yes
C12 C151 . 1.503(6) yes
C13 H131 . 0.950 no
C13 H132 . 0.950 no
C13 H133 . 0.950 no
C14 H141 . 0.950 no
C14 H142 . 0.950 no
C14 H143 . 0.950 no
C15 H151 . 0.950 no
C15 H152 . 0.950 no
C15 H153 . 0.950 no
C16 C17 . 1.529(7) yes
C16 C18 . 1.531(7) yes
C16 C19 . 1.538(8) yes
C17 H171 . 0.950 no
C17 H172 . 0.950 no
C17 H173 . 0.950 no
C18 H181 . 0.950 no
C18 H182 . 0.950 no
C18 H183 . 0.950 no
C19 H191 . 0.950 no
C19 H192 . 0.950 no
C19 H193 . 0.950 no
C20 C21 . 1.390(7) yes
C20 C31 . 1.515(9) yes
C21 C22 . 1.379(8) yes
C21 H211 . 0.950 no
C22 C23 . 1.456(7) yes
C23 C24 . 1.400(8) yes
C24 C25 . 1.389(9) yes
C24 H241 . 0.950 no
C25 C26 . 1.370(9) yes
C25 H251 . 0.950 no
C26 C27 . 1.388(8) yes
C26 H261 . 0.950 no
C27 C28 . 1.458(8) yes
C28 C29 . 1.377(8) yes
C29 C30 . 1.396(8) yes
C29 H291 . 0.950 no
C30 C35 . 1.513(8) yes
C31 C32 . 1.585(11) yes
C31 C33 . 1.425(10) yes
C31 C34 . 1.461(9) yes
C32 H321 . 0.950 no
C32 H322 . 0.950 no
C32 H323 . 0.950 no
C33 H331 . 0.950 no
C33 H332 . 0.950 no
C33 H333 . 0.950 no
C34 H341 . 0.950 no
C34 H342 . 0.950 no
C34 H343 . 0.950 no
C35 C36 . 1.527(9) yes
C35 C37 . 1.527(9) yes
C35 C38 . 1.529(9) yes
C36 H361 . 0.950 no
C36 H362 . 0.950 no
C36 H363 . 0.950 no
C37 H371 . 0.950 no
C37 H372 . 0.950 no
C37 H373 . 0.950 no
C38 H381 . 0.950 no
C38 H382 . 0.950 no
C38 H383 . 0.950 no
C39 C40 . 1.391(8) yes
C39 C50 . 1.505(8) yes
C40 C41 . 1.380(7) yes
C40 H401 . 0.950 no
C41 C42 . 1.466(7) yes
C42 C43 . 1.385(7) yes
C43 C44 . 1.367(8) yes
C43 H431 . 0.950 no
C44 C45 . 1.374(8) yes
C44 H441 . 0.950 no
C45 C46 . 1.384(7) yes
C45 H451 . 0.950 no
C46 C47 . 1.452(7) yes
C47 C48 . 1.377(7) yes
C48 C49 . 1.385(8) yes
C48 H481 . 0.950 no
C49 C54 . 1.509(4) yes
C50 C51 . 1.537(11) yes
C50 C52 . 1.498(12) yes
C50 C53 . 1.538(9) yes
C51 H511 . 0.950 no
C51 H512 . 0.950 no
C51 H513 . 0.950 no
C52 H521 . 0.950 no
C52 H522 . 0.950 no
C52 H523 . 0.950 no
C53 H531 . 0.950 no
C53 H532 . 0.950 no
C53 H533 . 0.950 no
C54 C55 . 1.513(7) yes
C54 C56 . 1.524(7) yes
C54 C57 . 1.512(7) yes
C54 C551 . 1.504(6) yes
C54 C561 . 1.506(6) yes
C54 C571 . 1.524(6) yes
C55 H551 . 0.950 no
C55 H552 . 0.950 no
C55 H553 . 0.950 no
C56 H561 . 0.950 no
C56 H562 . 0.950 no
C56 H563 . 0.950 no
C57 H571 . 0.950 no
C57 H572 . 0.950 no
C57 H573 . 0.950 no
C58 C59 . 1.354(6) yes
C58 C63 . 1.379(4) yes
C58 H581 . 0.950 no
C59 C60 . 1.364(6) yes
C59 H591 . 0.950 no
C60 C61 . 1.375(4) yes
C60 H601 . 0.950 no
C60 C591 . 1.364(5) yes
C60 C611 . 1.365(5) yes
C60 H601 . 0.950 no
C61 C62 . 1.358(6) yes
C61 H611 . 0.950 no
C62 C63 . 1.362(6) yes
C62 H621 . 0.950 no
C63 H631 . 0.950 no
C64 C65 . 1.352(6) yes
C64 C69 . 1.363(6) yes
C64 H641 . 0.950 no
C65 C66 . 1.364(4) yes
C65 C641 . 1.345(6) yes
C65 H651 . 0.950 no
C65 C66 . 1.364(4) yes
C65 H651 . 0.950 no
C66 C671 . 1.354(6) yes
C66 H661 . 0.950 no
C66 C67 . 1.355(6) yes
C66 H661 . 0.950 no
C67 C68 . 1.359(6) yes
C67 H671 . 0.950 no
C68 C69 . 1.359(6) yes
C68 H681 . 0.950 no
C69 H691 . 0.950 no
C131 H1311 . 0.950 no
C131 H1312 . 0.950 no
C131 H1313 . 0.950 no
C141 H1411 . 0.950 no
C141 H1412 . 0.950 no
C141 H1413 . 0.950 no
C151 H1511 . 0.950 no
C151 H1512 . 0.950 no
C151 H1513 . 0.950 no
C551 H5511 . 0.950 no
C551 H5512 . 0.950 no
C551 H5513 . 0.950 no
C561 H5611 . 0.950 no
C561 H5612 . 0.950 no
C561 H5613 . 0.950 no
C571 H5711 . 0.950 no
C571 H5712 . 0.950 no
C571 H5713 . 0.950 no
C581 C591 . 1.353(5) yes
C581 C631 . 1.380(4) yes
C581 H5811 . 0.950 no
C591 H5911 . 0.950 no
C611 C621 . 1.365(5) yes
C611 H6111 . 0.950 no
C621 C631 . 1.352(5) yes
C621 H6211 . 0.950 no
C631 H6311 . 0.950 no
C641 C691 . 1.358(6) yes
C641 H6411 . 0.950 no
C671 C681 . 1.354(6) yes
C671 H6711 . 0.950 no
C681 C691 . 1.360(6) yes
C681 H6811 . 0.950 no
C691 H6911 . 0.950 no

loop_
_geom_torsion_atom_site_label_1
_geom_torsion_atom_site_label_2
_geom_torsion_atom_site_label_3
_geom_torsion_atom_site_label_4
_geom_torsion
_geom_torsion_publ_flag
N3 Co1 N2 N1 177.7(6) no
N3 Co1 N2 C3 4.2(3) no
N4 Co1 N2 N1 -170.3(5) no
N4 Co1 N2 C3 16.3(6) no
N6 Co1 N2 N1 66.4(6) no
N6 Co1 N2 C3 -107.0(3) no
N12 Co1 N2 N1 -52.4(6) no
N12 Co1 N2 C3 134.2(3) no
N2 Co1 N3 C4 -6.7(4) no
N2 Co1 N3 C8 -175.6(4) no
N4 Co1 N3 C4 179.2(4) no
N4 Co1 N3 C8 10.3(4) no
N6 Co1 N3 C4 99.2(4) no
N6 Co1 N3 C8 -69.7(4) no
N12 Co1 N3 C4 -103.1(4) no
N12 Co1 N3 C8 88.0(4) no
N2 Co1 N4 N5 165.0(4) no
N2 Co1 N4 C9 -18.1(6) no
N3 Co1 N4 N5 177.2(5) no
N3 Co1 N4 C9 -6.0(3) no
N6 Co1 N4 N5 -66.9(5) no
N6 Co1 N4 C9 109.9(4) no
N12 Co1 N4 N5 44.3(5) no
N12 Co1 N4 C9 -138.9(4) no
N2 Co1 N6 N7 -146.1(3) no
N2 Co1 N6 C20 33.7(8) no
N3 Co1 N6 N7 130.0(3) no
N3 Co1 N6 C20 -50.3(8) no
N4 Co1 N6 N7 57.3(3) no
N4 Co1 N6 C20 -122.9(7) no
N12 Co1 N6 N7 -32.2(4) no
N12 Co1 N6 C20 147.6(7) no
N2 Co1 N12 N11 136.0(4) no
N2 Co1 N12 C41 -19.4(4) no
N3 Co1 N12 N11 -139.9(4) no
N3 Co1 N12 C41 64.8(5) no
N4 Co1 N12 N11 -68.9(4) no
N4 Co1 N12 C41 135.8(4) no
N6 Co1 N12 N11 18.2(4) no
N6 Co1 N12 C41 -137.1(4) no
N7 Co2 N5 N4 46.4(3) no
N7 Co2 N5 C11 -123.7(6) no
N8 Co2 N5 N4 115.8(3) no
N8 Co2 N5 C11 -54.3(7) no
N9 Co2 N5 N4 -158.7(3) no
N9 Co2 N5 C11 31.2(6) no
N11 Co2 N5 N4 -41.4(3) no
N11 Co2 N5 C11 148.5(6) no
N5 Co2 N7 N6 -50.8(5) no
N5 Co2 N7 C22 118.1(4) no
N8 Co2 N7 N6 -171.4(5) no
N8 Co2 N7 C22 -2.5(4) no
N9 Co2 N7 N6 -171.6(4) no
N9 Co2 N7 C22 -2.8(6) no
N11 Co2 N7 N6 58.3(5) no
N11 Co2 N7 C22 -132.8(4) no
N5 Co2 N8 C23 -76.7(5) no
N5 Co2 N8 C27 102.8(4) no
N7 Co2 N8 C23 1.0(4) no
N7 Co2 N8 C27 -179.5(4) no
N9 Co2 N8 C23 -179.2(5) no
N9 Co2 N8 C27 0.4(4) no
N11 Co2 N8 C23 75.7(5) no
N11 Co2 N8 C27 -104.8(4) no
N5 Co2 N9 N10 61.1(5) no
N5 Co2 N9 C28 -116.3(4) no
N7 Co2 N9 N10 177.8(4) no
N7 Co2 N9 C28 0.4(6) no
N8 Co2 N9 N10 177.6(5) no
N8 Co2 N9 C28 0.2(4) no
N11 Co2 N9 N10 -56.2(5) no
N11 Co2 N9 C28 126.4(4) no
N5 Co2 N11 N12 21.8(4) no
N5 Co2 N11 C39 -135.2(6) no
N7 Co2 N11 N12 -65.3(4) no
N7 Co2 N11 C39 137.8(6) no
N8 Co2 N11 N12 -132.7(3) no
N8 Co2 N11 C39 70.4(6) no
N9 Co2 N11 N12 137.4(3) no
N9 Co2 N11 C39 -19.6(6) no
N14 Co3 N13 C42 -176.9(4) no
N14 Co3 N13 C46 -2.7(3) no
N13 Co3 N14 N15 -172.8(6) no
N13 Co3 N14 C47 0.8(4) no
C1 N1 N2 Co1 -172.5(4) no
C1 N1 N2 C3 1.3(5) no
N2 N1 C1 C2 -1.8(5) no
N2 N1 C1 C12 179.6(4) no
Co1 N2 C3 C2 175.5(3) no
Co1 N2 C3 C4 -1.6(5) no
N1 N2 C3 C2 -0.2(5) no
N1 N2 C3 C4 -177.4(4) no
Co1 N3 C4 C3 7.8(5) no
Co1 N3 C4 C5 -169.9(3) no
C8 N3 C4 C3 176.4(4) no
C8 N3 C4 C5 -1.2(7) no
Co1 N3 C8 C7 167.1(4) no
Co1 N3 C8 C9 -12.4(5) no
C4 N3 C8 C7 -1.6(7) no
C4 N3 C8 C9 178.9(4) no
Co1 N4 N5 Co2 2.9(5) no
Co1 N4 N5 C11 177.0(4) no
C9 N4 N5 Co2 -174.1(3) no
C9 N4 N5 C11 0.0(5) no
Co1 N4 C9 C8 1.6(5) no
Co1 N4 C9 C10 -177.6(3) no
N5 N4 C9 C8 179.2(4) no
N5 N4 C9 C10 0.1(5) no
Co2 N5 C11 C10 169.9(5) no
Co2 N5 C11 C16 -12.5(9) no
N4 N5 C11 C10 -0.1(5) no
N4 N5 C11 C16 177.5(4) no
Co1 N6 N7 Co2 -11.8(6) no
Co1 N6 N7 C22 178.7(3) no
C20 N6 N7 Co2 168.4(4) no
C20 N6 N7 C22 -1.1(6) no
Co1 N6 C20 C21 -179.0(5) no
Co1 N6 C20 C31 6.7(11) no
N7 N6 C20 C21 0.8(6) no
N7 N6 C20 C31 -173.6(6) no
Co2 N7 C22 C21 -170.8(4) no
Co2 N7 C22 C23 3.7(6) no
N6 N7 C22 C21 1.1(6) no
N6 N7 C22 C23 175.6(5) no
Co2 N8 C23 C22 0.6(7) no
Co2 N8 C23 C24 -179.2(5) no
C27 N8 C23 C22 -178.9(5) no
C27 N8 C23 C24 1.3(9) no
Co2 N8 C27 C26 178.6(5) no
Co2 N8 C27 C28 -0.9(6) no
C23 N8 C27 C26 -1.9(8) no
C23 N8 C27 C28 178.7(5) no
Co2 N9 N10 C30 -176.9(4) no
C28 N9 N10 C30 0.6(6) no
Co2 N9 C28 C27 -0.7(6) no
Co2 N9 C28 C29 177.3(4) no
N10 N9 C28 C27 -178.8(5) no
N10 N9 C28 C29 -0.8(6) no
N9 N10 C30 C29 -0.3(7) no
N9 N10 C30 C35 -178.6(5) no
Co2 N11 N12 Co1 38.9(5) no
Co2 N11 N12 C41 -161.6(3) no
C39 N11 N12 Co1 -157.7(4) no
C39 N11 N12 C41 1.9(6) no
Co2 N11 C39 C40 156.3(4) no
Co2 N11 C39 C50 -26.6(10) no
N12 N11 C39 C40 -1.4(7) no
N12 N11 C39 C50 175.8(6) no
Co1 N12 C41 C40 156.5(4) no
Co1 N12 C41 C42 -30.9(6) no
N11 N12 C41 C40 -1.8(6) no
N11 N12 C41 C42 170.7(4) no
Co3 N13 C42 C41 -7.7(6) no
Co3 N13 C42 C43 175.9(3) no
C46 N13 C42 C41 178.4(4) no
C46 N13 C42 C43 2.0(7) no
Co3 N13 C46 C45 -175.9(4) no
Co3 N13 C46 C47 3.9(5) no
C42 N13 C46 C45 -0.8(7) no
C42 N13 C46 C47 179.0(4) no
Co3 N14 N15 C49 173.4(5) no
C47 N14 N15 C49 -0.4(6) no
Co3 N14 C47 C46 1.2(6) no
Co3 N14 C47 C48 -175.1(4) no
N15 N14 C47 C46 176.7(4) no
N15 N14 C47 C48 0.5(6) no
N14 N15 C49 C48 0.1(7) no
N14 N15 C49 C54 -174.5(5) no
N1 C1 C2 C3 1.6(5) no
C12 C1 C2 C3 -180.0(4) no
N1 C1 C12 C131 -42.6(7) no
N1 C1 C12 C141 -162.6(6) no
N1 C1 C12 C151 77.5(6) no
C2 C1 C12 C131 139.3(6) no
C2 C1 C12 C141 19.2(7) no
C2 C1 C12 C151 -100.7(6) no
C1 C2 C3 N2 -0.9(5) no
C1 C2 C3 C4 175.7(5) no
N2 C3 C4 N3 -3.7(6) no
N2 C3 C4 C5 173.8(5) no
C2 C3 C4 N3 179.8(5) no
C2 C3 C4 C5 -2.6(8) no
N3 C4 C5 C6 2.7(7) no
C3 C4 C5 C6 -174.7(5) no
C4 C5 C6 C7 -1.4(8) no
C5 C6 C7 C8 -1.3(9) no
C6 C7 C8 N3 2.8(8) no
C6 C7 C8 C9 -177.8(5) no
N3 C8 C9 N4 6.7(6) no
N3 C8 C9 C10 -174.5(5) no
C7 C8 C9 N4 -172.8(5) no
C7 C8 C9 C10 6.1(9) no
N4 C9 C10 C11 -0.1(5) no
C8 C9 C10 C11 -179.0(5) no
C9 C10 C11 N5 0.1(5) no
C9 C10 C11 C16 -177.4(4) no
N5 C11 C16 C17 168.7(5) no
N5 C11 C16 C18 49.0(6) no
N5 C11 C16 C19 -72.1(6) no
C10 C11 C16 C17 -14.1(7) no
C10 C11 C16 C18 -133.9(5) no
C10 C11 C16 C19 105.0(6) no
N6 C20 C21 C22 -0.1(6) no
C31 C20 C21 C22 174.0(6) no
N6 C20 C31 C32 40.1(8) no
N6 C20 C31 C33 -69.7(9) no
N6 C20 C31 C34 152.5(6) no
C21 C20 C31 C32 -133.1(7) no
C21 C20 C31 C33 117.2(8) no
C21 C20 C31 C34 -20.6(9) no
C20 C21 C22 N7 -0.6(7) no
C20 C21 C22 C23 -173.7(6) no
N7 C22 C23 N8 -2.9(7) no
N7 C22 C23 C24 176.9(6) no
C21 C22 C23 N8 169.9(6) no
C21 C22 C23 C24 -10.3(11) no
N8 C23 C24 C25 0.2(10) no
C22 C23 C24 C25 -179.6(6) no
C23 C24 C25 C26 -1.0(11) no
C24 C25 C26 C27 0.4(11) no
C25 C26 C27 N8 1.0(9) no
C25 C26 C27 C28 -179.7(6) no
N8 C27 C28 N9 1.0(7) no
N8 C27 C28 C29 -176.4(6) no
C26 C27 C28 N9 -178.3(6) no
C26 C27 C28 C29 4.2(11) no
N9 C28 C29 C30 0.6(7) no
C27 C28 C29 C30 178.2(6) no
C28 C29 C30 N10 -0.2(7) no
C28 C29 C30 C35 177.9(6) no
N10 C30 C35 C36 -56.6(8) no
N10 C30 C35 C37 61.7(8) no
N10 C30 C35 C38 -177.3(6) no
C29 C30 C35 C36 125.5(7) no
C29 C30 C35 C37 -116.3(8) no
C29 C30 C35 C38 4.8(10) no
N11 C39 C40 C41 0.3(7) no
C50 C39 C40 C41 -176.9(6) no
N11 C39 C50 C51 -27.0(10) no
N11 C39 C50 C52 94.8(8) no
N11 C39 C50 C53 -147.4(7) no
C40 C39 C50 C51 149.7(7) no
C40 C39 C50 C52 -88.6(8) no
C40 C39 C50 C53 29.3(10) no
C39 C40 C41 N12 1.0(7) no
C39 C40 C41 C42 -170.7(5) no
N12 C41 C42 N13 144.9(5) no
N12 C41 C42 C43 -38.7(7) no
C40 C41 C42 N13 -44.1(8) no
C40 C41 C42 C43 132.3(6) no
N13 C42 C43 C44 -1.8(8) no
C41 C42 C43 C44 -178.1(5) no
C42 C43 C44 C45 0.4(9) no
C43 C44 C45 C46 0.7(9) no
C44 C45 C46 N13 -0.5(8) no
C44 C45 C46 C47 179.7(5) no
N13 C46 C47 N14 -3.6(7) no
N13 C46 C47 C48 171.6(6) no
C45 C46 C47 N14 176.2(5) no
C45 C46 C47 C48 -8.6(9) no
N14 C47 C48 C49 -0.4(6) no
C46 C47 C48 C49 -175.9(6) no
C47 C48 C49 N15 0.1(7) no
C47 C48 C49 C54 174.3(5) no
N15 C49 C54 C551 -52.2(8) no
N15 C49 C54 C561 -172.2(7) no
N15 C49 C54 C571 67.9(7) no
C48 C49 C54 C551 134.2(7) no
C48 C49 C54 C561 14.2(9) no
C48 C49 C54 C571 -105.7(7) no
C591 C60 C611 C621 -4.0(16) no
C611 C60 C591 C581 1.5(15) no
C65 C64 C69 C68 -2(4) no
C69 C64 C65 C66 4(3) no
C64 C65 C66 C67 -7(2) no
C65 C66 C67 C68 8(2) no
C66 C67 C68 C69 -6(3) no
C67 C68 C69 C64 3(4) no
C631 C581 C591 C60 1.3(17) no
C591 C581 C631 C621 -1.8(18) no
C60 C611 C621 C631 4(2) no
C611 C621 C631 C581 -1(2) no
